data_1508915
loop_
_publ_author_name
'Rajapaksa, Naomi S.'
'McGowan, Meredeth A.'
'Rienzo, Matthew'
'Jacobsen, Eric N.'

_publ_section_title
;
 Enantioselective total synthesis of (+)-reserpine.
;
_journal_issue 3
_journal_name_full 'Organic letters'
_journal_page_first 706
_journal_page_last 709
_journal_paper_doi 10.1021/ol400046n
_journal_volume 15
_journal_year 2013
_chemical_absolute_configuration rm
_chemical_formula_sum 'C38 H44 N2 O8 S'
_chemical_formula_weight 688.81
_chemical_name_systematic
;
 ? 
;
_space_group_IT_number 1
_symmetry_cell_setting triclinic
_symmetry_space_group_name_Hall 'P 1'
_symmetry_space_group_name_H-M 'P 1'
_atom_sites_solution_hydrogens geom
_atom_sites_solution_primary direct
_atom_sites_solution_secondary difmap
_audit_creation_method SHELXL-97
_cell_angle_alpha 71.577(2)
_cell_angle_beta 89.697(2)
_cell_angle_gamma 69.957(2)
_cell_formula_units_Z 2
_cell_length_a 10.5400(9)
_cell_length_b 13.2962(12)
_cell_length_c 13.7619(13)
_cell_measurement_reflns_used 5960
_cell_measurement_temperature 15(2)
_cell_measurement_theta_max 14.3
_cell_measurement_theta_min 2.22
_cell_volume 1707.4(3)
_computing_cell_refinement 'SAINT 7.46A (Bruker-AXS, 2009)'
_computing_data_collection 'APEX2 v2009.3.0 (Bruker-AXS, 2009)'
_computing_data_reduction 'SAINT 7.46A (Bruker-AXS, 2009)'
_computing_molecular_graphics 'Bruker SHELXTL'
_computing_publication_material 'Bruker SHELXTL'
_computing_structure_refinement 'SHELXL-97 (Sheldrick, 2008)'
_computing_structure_solution 'SHELXS-97 (Sheldrick, 2008)'
_diffrn_ambient_temperature 15(2)
_diffrn_measured_fraction_theta_full 0.952
_diffrn_measured_fraction_theta_max 0.952
_diffrn_measurement_device 'three-circle goniometer with fixed chi'
_diffrn_measurement_device_type
;
Bruker D8 goniometer with CCD area detector  
;
_diffrn_measurement_method 'omega and phi scans'
_diffrn_radiation_monochromator 'diamond 1 1 1'
_diffrn_radiation_source synchrotron
_diffrn_radiation_type synchrotron
_diffrn_radiation_wavelength 0.41328
_diffrn_reflns_av_R_equivalents 0.0751
_diffrn_reflns_av_sigmaI/netI 0.0768
_diffrn_reflns_limit_h_max 12
_diffrn_reflns_limit_h_min -12
_diffrn_reflns_limit_k_max 16
_diffrn_reflns_limit_k_min -15
_diffrn_reflns_limit_l_max 16
_diffrn_reflns_limit_l_min -16
_diffrn_reflns_number 35992
_diffrn_reflns_theta_full 14.60
_diffrn_reflns_theta_max 14.60
_diffrn_reflns_theta_min 0.91
_exptl_absorpt_coefficient_mu 0.087
_exptl_absorpt_correction_T_max 0.9991
_exptl_absorpt_correction_T_min 0.9984
_exptl_absorpt_correction_type multi-scan
_exptl_absorpt_process_details SADABS
_exptl_crystal_colour 'pale yellow'
_exptl_crystal_density_diffrn 1.340
_exptl_crystal_density_method 'not measured'
_exptl_crystal_description block
_exptl_crystal_F_000 732
_exptl_crystal_size_max 0.02
_exptl_crystal_size_mid 0.01
_exptl_crystal_size_min 0.01
_refine_diff_density_max 0.278
_refine_diff_density_min -0.337
_refine_diff_density_rms 0.055
_refine_ls_abs_structure_details 'Flack H D (1983), Acta Cryst. A39, 876-881'
_refine_ls_abs_structure_Flack -0.28(16)
_refine_ls_extinction_method none
_refine_ls_goodness_of_fit_ref 1.022
_refine_ls_hydrogen_treatment constr
_refine_ls_matrix_type full
_refine_ls_number_parameters 887
_refine_ls_number_reflns 11719
_refine_ls_number_restraints 3
_refine_ls_restrained_S_all 1.022
_refine_ls_R_factor_all 0.0571
_refine_ls_R_factor_gt 0.0447
_refine_ls_shift/su_max 0.001
_refine_ls_shift/su_mean 0.000
_refine_ls_structure_factor_coef Fsqd
_refine_ls_weighting_details 'calc w=1/[\s^2^(Fo^2^)+(0.0427P)^2^+0.0000P] where P=(Fo^2^+2Fc^2^)/3'
_refine_ls_weighting_scheme calc
_refine_ls_wR_factor_gt 0.0954
_refine_ls_wR_factor_ref 0.1015
_reflns_number_gt 10083
_reflns_number_total 11719
_reflns_threshold_expression >2sigma(I)
_cod_data_source_file ol400046n_si_002.cif
_cod_data_source_block compound19
_cod_depositor_comments
;
The following automatic conversions were performed:

'_symmetry_cell_setting' value 'Triclinic' changed to 'triclinic'
according to /home/saulius/struct/CIF-dictionaries/cif_core.dic
dictionary named 'cif_core.dic' version 2.4.2 from 2011-04-26.

Automatic conversion script
Id: cif_fix_values 1891 2012-01-12 08:04:46Z andrius 
;
_cod_original_sg_symbol_H-M P1
_cod_database_code 1508915

loop_
_space_group_symop_id
_space_group_symop_operation_xyz
1 'x, y, z'

loop_
_atom_site_label
_atom_site_type_symbol
_atom_site_fract_x
_atom_site_fract_y
_atom_site_fract_z
_atom_site_U_iso_or_equiv
_atom_site_adp_type
_atom_site_occupancy
_atom_site_symmetry_multiplicity
_atom_site_calc_flag
_atom_site_refinement_flags
H42 H 0.6989 0.6428 0.4778 0.015 Uiso 1 1 calc R
H44 H 0.6234 0.4349 0.3410 0.017 Uiso 1 1 calc R
H45 H 0.7013 0.5221 0.1894 0.016 Uiso 1 1 calc R
H48A H 0.7171 0.7286 0.0163 0.017 Uiso 1 1 calc R
H48B H 0.8684 0.6360 0.0515 0.017 Uiso 1 1 calc R
H49A H 0.9651 0.7709 0.0170 0.018 Uiso 1 1 calc R
H49B H 0.8485 0.8211 -0.0774 0.018 Uiso 1 1 calc R
H50A H 0.6211 0.8989 0.0315 0.016 Uiso 1 1 calc R
H50B H 0.6407 0.9723 -0.0805 0.016 Uiso 1 1 calc R
H51 H 0.4900 1.0815 0.0092 0.015 Uiso 1 1 calc R
H52A H 0.7146 1.1546 -0.0433 0.017 Uiso 1 1 calc R
H52B H 0.5902 1.1788 -0.1247 0.017 Uiso 1 1 calc R
H53 H 0.4382 1.2774 -0.0302 0.017 Uiso 1 1 calc R
H54 H 0.6711 1.2548 0.0938 0.014 Uiso 1 1 calc R
H55 H 0.4626 1.1643 0.1614 0.015 Uiso 1 1 calc R
H56 H 0.5942 0.9839 0.1750 0.013 Uiso 1 1 calc R
H57A H 0.8229 1.0515 0.1190 0.014 Uiso 1 1 calc R
H57B H 0.8082 0.9780 0.2328 0.014 Uiso 1 1 calc R
H58 H 0.9502 0.8646 0.1417 0.014 Uiso 1 1 calc R
H61 H 1.1505 0.6852 0.2750 0.015 Uiso 1 1 calc R
H62 H 1.3132 0.5161 0.2711 0.019 Uiso 1 1 calc R
H64 H 1.1426 0.3335 0.4860 0.019 Uiso 1 1 calc R
H65 H 0.9819 0.5023 0.4960 0.016 Uiso 1 1 calc R
H66A H 1.3673 0.3056 0.3036 0.028 Uiso 1 1 calc R
H66B H 1.3274 0.2351 0.4089 0.028 Uiso 1 1 calc R
H66C H 1.4402 0.2900 0.4118 0.028 Uiso 1 1 calc R
H67A H 0.5402 0.5917 0.5758 0.031 Uiso 1 1 calc R
H67B H 0.6923 0.5043 0.6174 0.031 Uiso 1 1 calc R
H67C H 0.5663 0.4650 0.6507 0.031 Uiso 1 1 calc R
H68A H 0.7088 1.3331 -0.1599 0.020 Uiso 1 1 calc R
H68B H 0.7297 1.3403 -0.0473 0.020 Uiso 1 1 calc R
H70 H 0.8688 1.4546 -0.1299 0.022 Uiso 1 1 calc R
H71 H 0.8800 1.6315 -0.2149 0.021 Uiso 1 1 calc R
H73 H 0.4717 1.7568 -0.2961 0.018 Uiso 1 1 calc R
H74 H 0.4638 1.5793 -0.2063 0.021 Uiso 1 1 calc R
H75A H 0.8630 1.7916 -0.3560 0.028 Uiso 1 1 calc R
H75B H 0.8405 1.8146 -0.2487 0.028 Uiso 1 1 calc R
H75C H 0.7848 1.9178 -0.3552 0.028 Uiso 1 1 calc R
H76A H 0.5260 1.4816 0.0260 0.044 Uiso 1 1 calc R
H76B H 0.6264 1.4117 0.1309 0.044 Uiso 1 1 calc R
H76C H 0.4748 1.4932 0.1331 0.044 Uiso 1 1 calc R
H78A H 0.7456 0.9862 0.4450 0.025 Uiso 1 1 calc R
H78B H 0.6221 0.9455 0.4835 0.025 Uiso 1 1 calc R
H78C H 0.6110 1.0726 0.4690 0.025 Uiso 1 1 calc R
C41 C 0.7459(3) 0.6676(2) 0.3291(2) 0.0115(6) Uani 1 1 d .
C42 C 0.6994(3) 0.6182(3) 0.4200(2) 0.0122(6) Uani 1 1 d .
C43 C 0.6538(3) 0.5315(3) 0.4224(2) 0.0140(7) Uani 1 1 d .
C44 C 0.6545(3) 0.4950(3) 0.3372(2) 0.0142(7) Uani 1 1 d .
C45 C 0.7007(3) 0.5466(3) 0.2473(2) 0.0135(7) Uani 1 1 d .
C46 C 0.7464(3) 0.6348(3) 0.2424(2) 0.0111(5) Uani 1 1 d .
C47 C 0.7929(3) 0.7084(2) 0.1614(2) 0.0116(7) Uani 1 1 d .
C48 C 0.8070(3) 0.7111(3) 0.0525(2) 0.0142(7) Uani 1 1 d .
C49 C 0.8654(3) 0.8026(3) -0.0020(2) 0.0153(7) Uani 1 1 d .
C50 C 0.6602(3) 0.9563(3) -0.0057(2) 0.0133(7) Uani 1 1 d .
C51 C 0.5901(3) 1.0644(3) 0.0186(2) 0.0125(7) Uani 1 1 d .
C52 C 0.6165(3) 1.1674(3) -0.0519(2) 0.0141(7) Uani 1 1 d .
C53 C 0.5351(3) 1.2721(3) -0.0260(2) 0.0138(7) Uani 1 1 d .
C54 C 0.5753(3) 1.2582(3) 0.0857(2) 0.0120(6) Uani 1 1 d .
C55 C 0.5618(3) 1.1512(3) 0.1610(2) 0.0123(7) Uani 1 1 d .
C56 C 0.6298(3) 1.0427(3) 0.1329(2) 0.0108(6) Uani 1 1 d .
C57 C 0.7850(3) 0.9942(3) 0.1585(2) 0.0117(6) Uani 1 1 d .
C58 C 0.8494(3) 0.8852(3) 0.1325(2) 0.0117(7) Uani 1 1 d .
C59 C 0.8185(3) 0.7829(2) 0.1983(2) 0.0111(5) Uani 1 1 d .
C60 C 1.0520(3) 0.6085(3) 0.3865(2) 0.0109(6) Uani 1 1 d .
C61 C 1.1496(3) 0.6141(3) 0.3186(2) 0.0125(7) Uani 1 1 d .
C62 C 1.2453(3) 0.5132(3) 0.3164(2) 0.0159(7) Uani 1 1 d .
C63 C 1.2456(3) 0.4077(3) 0.3784(2) 0.0133(7) Uani 1 1 d .
C64 C 1.1454(3) 0.4047(3) 0.4442(2) 0.0155(7) Uani 1 1 d .
C65 C 1.0488(3) 0.5050(3) 0.4497(2) 0.0135(7) Uani 1 1 d .
C66 C 1.3547(3) 0.3002(3) 0.3754(3) 0.0187(7) Uani 1 1 d .
C67 C 0.6004(4) 0.5120(3) 0.5946(2) 0.0204(7) Uani 1 1 d .
C68 C 0.6704(3) 1.3771(3) -0.1138(2) 0.0171(7) Uani 1 1 d .
C69 C 0.6665(3) 1.4974(3) -0.1619(2) 0.0169(7) Uani 1 1 d .
C70 C 0.7878(3) 1.5161(3) -0.1643(2) 0.0183(7) Uani 1 1 d .
C71 C 0.7951(3) 1.6212(3) -0.2150(2) 0.0175(7) Uani 1 1 d .
C72 C 0.6775(3) 1.7122(3) -0.2662(2) 0.0136(7) Uani 1 1 d .
C73 C 0.5531(3) 1.6953(3) -0.2625(2) 0.0151(7) Uani 1 1 d .
C74 C 0.5489(3) 1.5894(3) -0.2098(2) 0.0175(7) Uani 1 1 d .
C75 C 0.8006(3) 1.8372(3) -0.3200(2) 0.0185(7) Uani 1 1 d .
C76 C 0.5318(4) 1.4410(3) 0.1000(3) 0.0293(9) Uani 1 1 d .
C77 C 0.6183(3) 1.1314(2) 0.2697(2) 0.0116(7) Uani 1 1 d .
C78 C 0.6464(3) 1.0097(3) 0.4419(2) 0.0164(7) Uani 1 1 d .
N3 N 0.7951(2) 0.7595(2) 0.30548(18) 0.0104(5) Uani 1 1 d .
N4 N 0.8093(3) 0.9076(2) 0.02236(19) 0.0121(6) Uani 1 1 d .
O11 O 0.9757(2) 0.82646(17) 0.34886(15) 0.0122(5) Uani 1 1 d .
O12 O 0.8799(2) 0.71665(17) 0.48898(15) 0.0135(5) Uani 1 1 d .
O13 O 0.6041(2) 0.47547(18) 0.50696(16) 0.0177(5) Uani 1 1 d .
O14 O 0.5378(2) 1.37711(17) -0.09695(16) 0.0168(5) Uani 1 1 d .
O15 O 0.6740(2) 1.81940(18) -0.32004(16) 0.0164(5) Uani 1 1 d .
O16 O 0.4864(2) 1.35036(17) 0.11405(16) 0.0147(5) Uani 1 1 d .
O17 O 0.5886(2) 1.04591(17) 0.33671(15) 0.0136(5) Uani 1 1 d .
O18 O 0.6850(2) 1.17860(18) 0.29453(16) 0.0146(5) Uani 1 1 d .
S2 S 0.92704(7) 0.73560(6) 0.38998(5) 0.00993(16) Uani 1 1 d .
C19 C 0.2340(3) 0.9823(2) 0.0005(2) 0.0118(6) Uani 1 1 d .
C20 C -0.0137(3) 1.1966(3) -0.1923(2) 0.0120(7) Uani 1 1 d .
C18 C 0.1781(3) 0.9361(2) 0.0999(2) 0.0117(6) Uani 1 1 d .
C17 C 0.1601(3) 0.9968(3) 0.1789(2) 0.0110(6) Uani 1 1 d .
C16 C 0.2954(3) 0.9860(2) 0.2304(2) 0.0107(6) Uani 1 1 d .
C21 C -0.0284(3) 1.2783(3) -0.2883(2) 0.0140(7) Uani 1 1 d .
C26 C -0.2278(4) 1.1859(3) -0.4507(3) 0.0211(8) Uani 1 1 d .
C25 C -0.0660(3) 1.1104(3) -0.1783(2) 0.0147(7) Uani 1 1 d .
C24 C -0.1335(3) 1.1078(3) -0.2629(2) 0.0155(7) Uani 1 1 d .
C23 C -0.1506(3) 1.1890(3) -0.3598(2) 0.0159(7) Uani 1 1 d .
C22 C -0.0979(3) 1.2737(3) -0.3717(2) 0.0158(7) Uani 1 1 d .
C15 C 0.2751(3) 1.0484(3) 0.3092(2) 0.0129(7) Uani 1 1 d .
C8 C 0.3665(3) 0.7886(3) -0.0074(3) 0.0161(7) Uani 1 1 d .
C7 C 0.3185(3) 0.9157(3) -0.0468(2) 0.0134(7) Uani 1 1 d .
C6 C 0.3586(3) 0.9866(3) -0.1356(2) 0.0145(7) Uani 1 1 d .
C5 C 0.4431(3) 0.9625(3) -0.2102(2) 0.0163(7) Uani 1 1 d .
C4 C 0.4623(3) 1.0516(3) -0.2850(2) 0.0183(7) Uani 1 1 d .
C9 C 0.2844(3) 0.7512(3) 0.0806(2) 0.0162(7) Uani 1 1 d .
C14 C 0.2373(3) 0.9878(3) 0.4126(2) 0.0147(7) Uani 1 1 d .
C13 C 0.3295(3) 0.8637(3) 0.4551(2) 0.0131(7) Uani 1 1 d .
C12 C 0.3315(3) 0.8039(3) 0.3768(2) 0.0143(7) Uani 1 1 d .
C11 C 0.3841(3) 0.8608(3) 0.2787(2) 0.0125(7) Uani 1 1 d .
C10 C 0.3973(3) 0.8015(3) 0.1993(2) 0.0141(7) Uani 1 1 d .
O3 O 0.3022(2) 0.80542(18) 0.55516(15) 0.0149(5) Uani 1 1 d .
O2 O -0.0148(2) 1.18096(17) -0.00076(15) 0.0133(5) Uani 1 1 d .
O1 O 0.0917(2) 1.30738(18) -0.11322(16) 0.0152(5) Uani 1 1 d .
N2 N 0.2645(3) 0.8157(2) 0.15185(19) 0.0123(6) Uani 1 1 d .
N1 N 0.2166(2) 1.0994(2) -0.05409(18) 0.0106(5) Uani 1 1 d .
O4 O 0.1347(2) 0.59474(17) 0.98349(15) 0.0148(5) Uani 1 1 d .
S1 S 0.06404(7) 1.20496(6) -0.08391(5) 0.01108(17) Uani 1 1 d .
O8 O 0.4335(2) 1.24285(19) -0.36221(17) 0.0214(5) Uani 1 1 d .
O7 O 0.2078(2) 1.24006(18) 0.19233(17) 0.0172(5) Uani 1 1 d .
O6 O 0.0545(2) 1.18751(18) 0.28942(16) 0.0172(5) Uani 1 1 d .
O5 O 0.2554(2) 1.04487(19) 0.48183(16) 0.0193(5) Uani 1 1 d .
C38 C -0.0469(3) 1.2987(3) 0.2364(3) 0.0217(8) Uani 1 1 d .
C31 C 0.1679(3) 0.5637(3) 0.8184(2) 0.0155(7) Uani 1 1 d .
C30 C 0.1794(3) 0.6101(3) 0.7142(2) 0.0164(7) Uani 1 1 d .
C29 C 0.1720(3) 0.7209(3) 0.6708(2) 0.0136(7) Uani 1 1 d .
C28 C 0.1871(3) 0.7708(3) 0.5588(2) 0.0152(7) Uani 1 1 d .
C27 C 0.3814(4) 1.3558(3) -0.3618(2) 0.0219(8) Uani 1 1 d .
C32 C 0.1477(3) 0.6299(3) 0.8811(2) 0.0138(7) Uani 1 1 d .
C37 C 0.1796(3) 1.1698(3) 0.2576(2) 0.0123(7) Uani 1 1 d .
C36 C 0.1440(4) 1.0796(3) 0.5361(3) 0.0228(8) Uani 1 1 d .
C35 C 0.1471(3) 0.4787(3) 1.0324(2) 0.0171(7) Uani 1 1 d .
C34 C 0.1514(3) 0.7863(3) 0.7353(2) 0.0161(7) Uani 1 1 d .
C33 C 0.1382(3) 0.7426(3) 0.8372(2) 0.0150(7) Uani 1 1 d .
H17A H 0.1085 0.9651 0.2329 0.013 Uiso 1 1 calc R
H16 H 0.3438 1.0218 0.1751 0.013 Uiso 1 1 calc R
H15 H 0.3653 1.0528 0.3245 0.015 Uiso 1 1 calc R
H14 H 0.1403 0.9941 0.4052 0.018 Uiso 1 1 calc R
H13 H 0.4237 0.8634 0.4645 0.016 Uiso 1 1 calc R
H17B H 0.1056 1.0783 0.1445 0.013 Uiso 1 1 calc R
H25 H -0.0555 1.0548 -0.1124 0.018 Uiso 1 1 calc R
H24 H -0.1689 1.0492 -0.2546 0.019 Uiso 1 1 calc R
H22 H -0.1093 1.3295 -0.4376 0.019 Uiso 1 1 calc R
H21 H 0.0083 1.3363 -0.2969 0.017 Uiso 1 1 calc R
H18 H 0.0864 0.9373 0.0800 0.014 Uiso 1 1 calc R
H12B H 0.3909 0.7230 0.4066 0.017 Uiso 1 1 calc R
H8B H 0.3536 0.7604 -0.0637 0.019 Uiso 1 1 calc R
H8A H 0.4646 0.7565 0.0182 0.019 Uiso 1 1 calc R
H5 H 0.4862 0.8866 -0.2093 0.020 Uiso 1 1 calc R
H4 H 0.5174 1.0368 -0.3373 0.022 Uiso 1 1 calc R
H2 H 0.2770 1.2649 -0.2122 0.018 Uiso 1 1 calc R
H9A H 0.1944 0.7603 0.0506 0.019 Uiso 1 1 calc R
H12A H 0.2386 0.8075 0.3599 0.017 Uiso 1 1 calc R
H11 H 0.4770 0.8571 0.2989 0.015 Uiso 1 1 calc R
H10B H 0.4500 0.7194 0.2327 0.017 Uiso 1 1 calc R
H10A H 0.4487 0.8323 0.1446 0.017 Uiso 1 1 calc R
H9B H 0.3321 0.6696 0.1198 0.019 Uiso 1 1 calc R
H26A H -0.2293 1.2487 -0.5124 0.032 Uiso 1 1 calc R
H36C H 0.1080 1.0184 0.5620 0.034 Uiso 1 1 calc R
H36B H 0.1738 1.0970 0.5942 0.034 Uiso 1 1 calc R
H36A H 0.0729 1.1475 0.4898 0.034 Uiso 1 1 calc R
H35C H 0.2377 0.4283 1.0268 0.026 Uiso 1 1 calc R
H35B H 0.1339 0.4654 1.1053 0.026 Uiso 1 1 calc R
H38A H -0.0524 1.3128 0.1619 0.033 Uiso 1 1 calc R
C3 C 0.4032(3) 1.1628(3) -0.2857(2) 0.0161(7) Uani 1 1 d .
C2 C 0.3183(3) 1.1892(3) -0.2121(2) 0.0150(7) Uani 1 1 d .
C1 C 0.2975(3) 1.0983(3) -0.1385(2) 0.0131(7) Uani 1 1 d .
H38C H -0.1355 1.3014 0.2599 0.033 Uiso 1 1 calc R
H38B H -0.0213 1.3569 0.2514 0.033 Uiso 1 1 calc R
H35A H 0.0780 0.4630 0.9985 0.026 Uiso 1 1 calc R
H27C H 0.2818 1.3829 -0.3692 0.033 Uiso 1 1 calc R
H27B H 0.4146 1.3585 -0.2966 0.033 Uiso 1 1 calc R
H27A H 0.4115 1.4045 -0.4193 0.033 Uiso 1 1 calc R
H26C H -0.1827 1.1136 -0.4623 0.032 Uiso 1 1 calc R
H26B H -0.3211 1.1936 -0.4362 0.032 Uiso 1 1 calc R
H28A H 0.2018 0.7134 0.5241 0.018 Uiso 1 1 calc R
H34 H 0.1464 0.8629 0.7077 0.019 Uiso 1 1 calc R
H33 H 0.1223 0.7896 0.8790 0.018 Uiso 1 1 calc R
H31 H 0.1739 0.4868 0.8463 0.019 Uiso 1 1 calc R
H30 H 0.1929 0.5640 0.6718 0.020 Uiso 1 1 calc R
H28B H 0.1041 0.8368 0.5235 0.018 Uiso 1 1 calc R

loop_
_atom_site_aniso_label
_atom_site_aniso_U_11
_atom_site_aniso_U_22
_atom_site_aniso_U_33
_atom_site_aniso_U_23
_atom_site_aniso_U_13
_atom_site_aniso_U_12
C41 0.0037(14) 0.0087(15) 0.0179(16) -0.0028(13) -0.0030(12) 0.0013(12)
C42 0.0085(15) 0.0151(16) 0.0100(15) -0.0031(12) -0.0004(12) -0.0017(13)
C43 0.0054(15) 0.0140(16) 0.0167(16) -0.0004(13) 0.0000(12) -0.0007(13)
C44 0.0105(16) 0.0092(15) 0.0189(17) -0.0015(13) -0.0025(13) -0.0014(13)
C45 0.0081(15) 0.0128(15) 0.0171(16) -0.0067(13) -0.0036(12) 0.0008(13)
C46 0.0040(10) 0.0118(11) 0.0129(11) -0.0029(9) 0.0004(8) 0.0014(9)
C47 0.0039(15) 0.0096(15) 0.0163(16) -0.0032(13) -0.0024(12) 0.0025(13)
C48 0.0089(16) 0.0138(16) 0.0188(17) -0.0068(13) 0.0000(13) -0.0016(13)
C49 0.0130(17) 0.0204(17) 0.0139(16) -0.0093(14) 0.0008(13) -0.0044(14)
C50 0.0117(16) 0.0155(16) 0.0121(16) -0.0026(13) -0.0036(12) -0.0061(14)
C51 0.0034(15) 0.0153(16) 0.0146(16) -0.0017(13) -0.0030(12) -0.0015(13)
C52 0.0124(17) 0.0151(16) 0.0122(16) -0.0024(13) -0.0027(13) -0.0037(14)
C53 0.0114(16) 0.0121(16) 0.0158(16) -0.0014(13) -0.0002(13) -0.0047(14)
C54 0.0065(15) 0.0130(15) 0.0162(16) -0.0063(13) 0.0013(12) -0.0019(13)
C55 0.0031(15) 0.0155(16) 0.0157(16) -0.0044(13) 0.0003(12) -0.0010(13)
C56 0.0093(16) 0.0136(16) 0.0102(15) -0.0033(12) 0.0000(12) -0.0055(13)
C57 0.0090(16) 0.0143(16) 0.0125(16) -0.0046(13) 0.0024(12) -0.0051(13)
C58 0.0085(16) 0.0160(16) 0.0103(15) -0.0032(13) 0.0001(12) -0.0051(13)
C59 0.0040(10) 0.0118(11) 0.0129(11) -0.0029(9) 0.0004(8) 0.0014(9)
C60 0.0056(15) 0.0127(16) 0.0140(16) -0.0069(13) -0.0031(12) -0.0006(13)
C61 0.0123(16) 0.0136(16) 0.0103(15) -0.0025(13) 0.0023(12) -0.0045(13)
C62 0.0110(16) 0.0183(17) 0.0177(17) -0.0057(14) 0.0057(13) -0.0048(14)
C63 0.0106(16) 0.0139(16) 0.0152(16) -0.0064(13) -0.0012(12) -0.0027(13)
C64 0.0143(17) 0.0130(16) 0.0158(17) -0.0011(13) -0.0013(13) -0.0042(14)
C65 0.0078(15) 0.0165(17) 0.0142(16) -0.0046(13) 0.0011(12) -0.0025(13)
C66 0.0133(17) 0.0179(17) 0.0220(18) -0.0078(14) -0.0003(14) -0.0010(14)
C67 0.0222(19) 0.0248(18) 0.0143(16) -0.0030(14) 0.0035(14) -0.0120(16)
C68 0.0100(16) 0.0163(17) 0.0188(17) -0.0014(13) -0.0027(13) -0.0014(14)
C69 0.0190(18) 0.0185(17) 0.0134(16) -0.0036(13) 0.0027(13) -0.0086(15)
C70 0.0109(17) 0.0175(17) 0.0201(17) -0.0023(14) -0.0039(13) -0.0008(14)
C71 0.0084(16) 0.0181(17) 0.0238(18) -0.0044(14) 0.0013(13) -0.0045(14)
C72 0.0122(16) 0.0150(16) 0.0128(16) -0.0032(13) 0.0004(12) -0.0050(14)
C73 0.0104(16) 0.0169(17) 0.0155(16) -0.0051(13) -0.0047(13) -0.0021(14)
C74 0.0114(17) 0.0255(19) 0.0185(17) -0.0104(15) 0.0022(13) -0.0075(15)
C75 0.0199(18) 0.0222(18) 0.0151(17) -0.0028(14) 0.0008(14) -0.0126(15)
C76 0.031(2) 0.029(2) 0.042(2) -0.0226(18) 0.0151(17) -0.0179(18)
C77 0.0055(15) 0.0101(15) 0.0150(16) -0.0050(13) 0.0019(12) 0.0032(13)
C78 0.0144(17) 0.0220(18) 0.0115(16) -0.0038(14) -0.0038(13) -0.0065(15)
N3 0.0047(12) 0.0124(13) 0.0137(13) -0.0044(11) -0.0002(10) -0.0027(11)
N4 0.0067(13) 0.0156(14) 0.0125(13) -0.0045(11) -0.0012(10) -0.0025(11)
O11 0.0088(11) 0.0113(11) 0.0148(11) -0.0047(9) -0.0034(9) -0.0013(9)
O12 0.0074(11) 0.0161(11) 0.0147(11) -0.0045(9) 0.0000(8) -0.0019(9)
O13 0.0167(12) 0.0235(13) 0.0153(12) -0.0039(10) 0.0020(9) -0.0123(11)
O14 0.0111(12) 0.0136(11) 0.0204(12) -0.0013(10) 0.0008(9) -0.0020(10)
O15 0.0103(11) 0.0160(12) 0.0209(12) -0.0009(9) -0.0007(9) -0.0073(10)
O16 0.0124(11) 0.0101(11) 0.0208(12) -0.0055(9) 0.0022(9) -0.0026(9)
O17 0.0098(11) 0.0173(12) 0.0113(11) -0.0011(9) -0.0019(8) -0.0053(10)
O18 0.0126(12) 0.0165(12) 0.0173(12) -0.0072(9) 0.0004(9) -0.0069(10)
S2 0.0062(4) 0.0109(4) 0.0113(4) -0.0037(3) -0.0012(3) -0.0014(3)
C19 0.0063(15) 0.0115(15) 0.0170(16) -0.0037(13) -0.0029(12) -0.0034(13)
C20 0.0075(15) 0.0153(16) 0.0135(16) -0.0066(13) -0.0008(12) -0.0028(13)
C18 0.0066(15) 0.0097(15) 0.0156(16) -0.0027(13) -0.0005(12) -0.0003(13)
C17 0.0070(16) 0.0119(16) 0.0109(15) -0.0011(12) 0.0021(12) -0.0021(13)
C16 0.0060(15) 0.0134(16) 0.0101(15) -0.0013(12) 0.0014(12) -0.0027(13)
C21 0.0087(16) 0.0152(16) 0.0186(17) -0.0037(13) -0.0005(12) -0.0067(14)
C26 0.0201(19) 0.0234(19) 0.0204(18) -0.0053(15) -0.0038(14) -0.0103(16)
C25 0.0122(16) 0.0156(17) 0.0146(16) -0.0045(13) 0.0021(13) -0.0033(14)
C24 0.0138(17) 0.0177(17) 0.0187(17) -0.0089(14) 0.0017(13) -0.0075(14)
C23 0.0081(16) 0.0199(17) 0.0188(17) -0.0082(14) -0.0014(13) -0.0026(14)
C22 0.0180(18) 0.0180(17) 0.0089(15) -0.0016(13) -0.0020(13) -0.0060(14)
C15 0.0073(16) 0.0145(16) 0.0170(16) -0.0043(13) -0.0002(12) -0.0051(14)
C8 0.0114(17) 0.0152(17) 0.0210(17) -0.0076(14) 0.0009(13) -0.0023(14)
C7 0.0073(16) 0.0166(17) 0.0159(17) -0.0061(13) -0.0031(12) -0.0033(14)
C6 0.0072(16) 0.0211(18) 0.0158(17) -0.0077(14) 0.0001(13) -0.0045(14)
C5 0.0076(16) 0.0232(18) 0.0165(17) -0.0096(14) -0.0025(13) -0.0008(14)
C4 0.0104(17) 0.032(2) 0.0113(16) -0.0094(15) 0.0015(13) -0.0038(15)
C9 0.0133(17) 0.0150(17) 0.0207(17) -0.0077(14) 0.0034(13) -0.0041(14)
C14 0.0117(16) 0.0177(16) 0.0147(16) -0.0072(13) -0.0007(12) -0.0038(14)
C13 0.0055(15) 0.0198(17) 0.0130(16) -0.0045(13) 0.0011(12) -0.0044(13)
C12 0.0081(16) 0.0119(16) 0.0176(17) -0.0018(13) 0.0008(12) 0.0002(13)
C11 0.0040(15) 0.0158(16) 0.0136(16) -0.0017(13) 0.0008(12) -0.0015(13)
C10 0.0068(16) 0.0121(16) 0.0174(17) -0.0011(13) 0.0004(12) 0.0002(13)
O3 0.0098(11) 0.0211(12) 0.0106(11) 0.0002(9) -0.0019(9) -0.0067(10)
O2 0.0083(11) 0.0158(11) 0.0114(11) -0.0029(9) -0.0004(8) -0.0004(9)
O1 0.0136(12) 0.0157(12) 0.0168(12) -0.0050(9) 0.0005(9) -0.0062(10)
N2 0.0095(13) 0.0118(13) 0.0153(13) -0.0055(11) 0.0011(10) -0.0025(11)
N1 0.0060(13) 0.0145(13) 0.0109(13) -0.0029(10) -0.0007(10) -0.0045(11)
O4 0.0150(12) 0.0109(11) 0.0150(12) -0.0004(9) 0.0019(9) -0.0040(9)
S1 0.0081(4) 0.0113(4) 0.0123(4) -0.0032(3) -0.0013(3) -0.0023(3)
O8 0.0201(13) 0.0259(13) 0.0180(12) -0.0026(10) 0.0040(10) -0.0124(11)
O7 0.0107(12) 0.0129(12) 0.0232(13) 0.0004(10) -0.0007(10) -0.0042(10)
O6 0.0120(12) 0.0138(11) 0.0174(12) -0.0009(9) 0.0031(9) 0.0019(10)
O5 0.0172(13) 0.0239(13) 0.0189(12) -0.0114(10) 0.0046(10) -0.0060(11)
C38 0.0124(17) 0.0156(17) 0.028(2) -0.0040(15) 0.0008(14) 0.0024(14)
C31 0.0077(15) 0.0149(16) 0.0213(17) -0.0033(14) 0.0003(13) -0.0034(14)
C30 0.0101(17) 0.0237(18) 0.0167(17) -0.0085(14) 0.0000(13) -0.0061(14)
C29 0.0050(15) 0.0186(17) 0.0150(16) -0.0035(13) 0.0003(12) -0.0036(14)
C28 0.0113(16) 0.0194(17) 0.0171(16) -0.0052(14) -0.0003(13) -0.0091(14)
C27 0.024(2) 0.0268(19) 0.0165(17) -0.0021(15) 0.0001(14) -0.0160(17)
C32 0.0057(15) 0.0174(17) 0.0184(17) -0.0052(13) 0.0016(12) -0.0050(13)
C37 0.0090(16) 0.0172(17) 0.0131(16) -0.0067(14) 0.0004(12) -0.0059(14)
C36 0.026(2) 0.0246(19) 0.0229(19) -0.0115(16) 0.0054(15) -0.0112(17)
C35 0.0117(17) 0.0163(17) 0.0178(17) 0.0002(14) -0.0001(13) -0.0036(14)
C34 0.0135(17) 0.0143(16) 0.0187(17) -0.0042(14) 0.0009(13) -0.0042(14)
C33 0.0124(17) 0.0188(17) 0.0146(16) -0.0071(14) 0.0022(13) -0.0054(14)
C3 0.0149(17) 0.0256(19) 0.0098(15) -0.0023(14) -0.0026(13) -0.0127(15)
C2 0.0087(16) 0.0218(17) 0.0148(16) -0.0058(14) 0.0003(12) -0.0061(14)
C1 0.0074(16) 0.0225(18) 0.0103(15) -0.0048(13) -0.0022(12) -0.0070(14)

loop_
_atom_type_symbol
_atom_type_description
_atom_type_scat_dispersion_real
_atom_type_scat_dispersion_imag
_atom_type_scat_source
C C 0.0000 0.0000 'International Tables Vol C Tables 4.2.6.8 and 6.1.1.4'
H H 0.0000 0.0000 'International Tables Vol C Tables 4.2.6.8 and 6.1.1.4'
N N 0.0000 0.0010 'International Tables Vol C Tables 4.2.6.8 and 6.1.1.4'
O O 0.0020 0.0020 'International Tables Vol C Tables 4.2.6.8 and 6.1.1.4'
S S 0.0440 0.0410 'International Tables Vol C Tables 4.2.6.8 and 6.1.1.4'

loop_
_geom_angle_atom_site_label_1
_geom_angle_atom_site_label_2
_geom_angle_atom_site_label_3
_geom_angle
C42 C41 C46 123.1(3)
C42 C41 N3 128.2(3)
C46 C41 N3 108.6(3)
C41 C42 H42 121.6
C43 C42 H42 121.6
C43 C42 C41 116.9(3)
C42 C43 C44 121.6(3)
O13 C43 C42 123.2(3)
O13 C43 C44 115.2(3)
C43 C44 H44 119.9
C45 C44 H44 119.9
C45 C44 C43 120.1(3)
C44 C45 H45 120.2
C44 C45 C46 119.5(3)
C46 C45 H45 120.2
C41 C46 C45 118.7(3)
C41 C46 C47 107.9(3)
C45 C46 C47 133.4(3)
C46 C47 C48 128.9(3)
C59 C47 C46 108.0(3)
C59 C47 C48 123.0(3)
H48A C48 H48B 108.3
C47 C48 H48A 109.9
C47 C48 H48B 109.9
C47 C48 C49 108.7(2)
C49 C48 H48A 109.9
C49 C48 H48B 109.9
H49A C49 H49B 107.6
C48 C49 H49A 108.6
C48 C49 H49B 108.6
N4 C49 H49A 108.6
N4 C49 H49B 108.6
N4 C49 C48 114.6(3)
H50A C50 H50B 107.6
C51 C50 H50A 108.7
C51 C50 H50B 108.7
N4 C50 H50A 108.7
N4 C50 H50B 108.7
N4 C50 C51 114.1(2)
C50 C51 H51 107.3
C50 C51 C52 114.0(3)
C50 C51 C56 109.0(2)
C52 C51 H51 107.3
C52 C51 C56 111.7(3)
C56 C51 H51 107.3
H52A C52 H52B 108.2
C51 C52 H52A 109.7
C51 C52 H52B 109.7
C53 C52 H52A 109.7
C53 C52 H52B 109.7
C53 C52 C51 109.9(2)
C52 C53 H53 106.3
C52 C53 C54 111.0(2)
C54 C53 H53 106.3
O14 C53 H53 106.3
O14 C53 C52 114.6(2)
O14 C53 C54 111.6(3)
C53 C54 H54 109.7
C55 C54 H54 109.7
C55 C54 C53 111.2(3)
O16 C54 H54 109.7
O16 C54 C53 110.8(2)
O16 C54 C55 105.7(2)
C54 C55 H55 107.5
C54 C55 C56 114.5(2)
C56 C55 H55 107.5
C77 C55 H55 107.5
C77 C55 C54 110.3(3)
C77 C55 C56 109.3(2)
C51 C56 H56 107.5
C51 C56 C55 110.9(2)
C55 C56 H56 107.5
C57 C56 H56 107.5
C57 C56 C51 110.6(2)
C57 C56 C55 112.7(2)
H57A C57 H57B 107.9
C56 C57 H57A 109.3
C56 C57 H57B 109.3
C58 C57 H57A 109.3
C58 C57 H57B 109.3
C58 C57 C56 111.7(2)
C57 C58 H58 107.3
C59 C58 H58 107.3
C59 C58 C57 116.0(2)
N4 C58 H58 107.3
N4 C58 C57 109.5(2)
N4 C58 C59 109.1(2)
C47 C59 C58 124.2(3)
C47 C59 N3 110.3(3)
N3 C59 C58 125.1(3)
C61 C60 S2 119.3(2)
C65 C60 C61 121.3(3)
C65 C60 S2 119.4(2)
C60 C61 H61 120.9
C62 C61 H61 120.9
C62 C61 C60 118.2(3)
C61 C62 H62 118.8
C61 C62 C63 122.3(3)
C63 C62 H62 118.8
C62 C63 C66 120.2(3)
C64 C63 C62 118.2(3)
C64 C63 C66 121.5(3)
C63 C64 H64 119.6
C63 C64 C65 120.9(3)
C65 C64 H64 119.6
C60 C65 H65 120.5
C60 C65 C64 119.0(3)
C64 C65 H65 120.5
H66A C66 H66B 109.5
H66A C66 H66C 109.5
H66B C66 H66C 109.5
C63 C66 H66A 109.5
C63 C66 H66B 109.5
C63 C66 H66C 109.5
H67A C67 H67B 109.5
H67A C67 H67C 109.5
H67B C67 H67C 109.5
O13 C67 H67A 109.5
O13 C67 H67B 109.5
O13 C67 H67C 109.5
H68A C68 H68B 108.1
C69 C68 H68A 109.6
C69 C68 H68B 109.6
O14 C68 H68A 109.6
O14 C68 H68B 109.6
O14 C68 C69 110.3(3)
C70 C69 C68 118.4(3)
C70 C69 C74 117.9(3)
C74 C69 C68 123.6(3)
C69 C70 H70 118.9
C71 C70 H70 118.9
C71 C70 C69 122.2(3)
C70 C71 H71 120.2
C70 C71 C72 119.7(3)
C72 C71 H71 120.2
C71 C72 C73 118.9(3)
O15 C72 C71 124.3(3)
O15 C72 C73 116.8(3)
C72 C73 H73 120.0
C74 C73 H73 120.0
C74 C73 C72 120.0(3)
C69 C74 H74 119.3
C73 C74 H74 119.3
C73 C74 C69 121.3(3)
H75A C75 H75B 109.5
H75A C75 H75C 109.5
H75B C75 H75C 109.5
O15 C75 H75A 109.5
O15 C75 H75B 109.5
O15 C75 H75C 109.5
H76A C76 H76B 109.5
H76A C76 H76C 109.5
H76B C76 H76C 109.5
O16 C76 H76A 109.5
O16 C76 H76B 109.5
O16 C76 H76C 109.5
O17 C77 C55 109.2(3)
O18 C77 C55 127.2(3)
O18 C77 O17 123.6(3)
H78A C78 H78B 109.5
H78A C78 H78C 109.5
H78B C78 H78C 109.5
O17 C78 H78A 109.5
O17 C78 H78B 109.5
O17 C78 H78C 109.5
C41 N3 C59 105.1(2)
C41 N3 S2 113.43(19)
C59 N3 S2 116.58(19)
C49 N4 C50 109.3(2)
C49 N4 C58 109.9(2)
C50 N4 C58 112.9(2)
C43 O13 C67 116.4(3)
C68 O14 C53 113.9(2)
C72 O15 C75 116.5(2)
C76 O16 C54 114.8(2)
C77 O17 C78 115.9(2)
N3 S2 C60 104.61(13)
O11 S2 C60 108.82(14)
O11 S2 N3 106.65(12)
O12 S2 C60 109.36(13)
O12 S2 N3 106.48(12)
O12 S2 O11 119.84(13)
C7 C19 C18 123.5(3)
C7 C19 N1 109.0(3)
N1 C19 C18 127.3(3)
C21 C20 C25 121.4(3)
C21 C20 S1 119.9(2)
C25 C20 S1 118.6(2)
C19 C18 C17 118.9(3)
C19 C18 H18 106.8
C17 C18 H18 106.8
N2 C18 C19 109.0(2)
N2 C18 C17 108.0(2)
N2 C18 H18 106.8
C18 C17 C16 113.3(2)
C18 C17 H17A 108.9
C18 C17 H17B 108.9
C16 C17 H17A 108.9
C16 C17 H17B 108.9
H17A C17 H17B 107.7
C17 C16 H16 107.6
C15 C16 C17 112.6(2)
C15 C16 H16 107.6
C11 C16 C17 109.7(2)
C11 C16 C15 111.6(2)
C11 C16 H16 107.6
C20 C21 C22 118.7(3)
C20 C21 H21 120.6
C22 C21 H21 120.6
C23 C26 H26A 109.5
C23 C26 H26C 109.5
C23 C26 H26B 109.5
H26A C26 H26C 109.5
H26A C26 H26B 109.5
H26B C26 H26C 109.5
C20 C25 H25 120.8
C24 C25 C20 118.4(3)
C24 C25 H25 120.8
C25 C24 C23 121.5(3)
C25 C24 H24 119.2
C23 C24 H24 119.2
C24 C23 C26 120.6(3)
C22 C23 C26 120.4(3)
C22 C23 C24 119.0(3)
C21 C22 H22 119.5
C23 C22 C21 120.9(3)
C23 C22 H22 119.5
C16 C15 H15 105.9
C14 C15 C16 115.3(3)
C14 C15 H15 105.9
C37 C15 C16 108.6(2)
C37 C15 C14 114.4(3)
C37 C15 H15 105.9
C7 C8 C9 108.8(3)
C7 C8 H8B 109.9
C7 C8 H8A 109.9
C9 C8 H8B 109.9
C9 C8 H8A 109.9
H8A C8 H8B 108.3
C19 C7 C8 123.7(3)
C19 C7 C6 109.1(3)
C6 C7 C8 127.2(3)
C5 C6 C7 133.0(3)
C1 C6 C7 107.4(3)
C1 C6 C5 119.6(3)
C6 C5 H5 120.9
C4 C5 C6 118.2(3)
C4 C5 H5 120.9
C5 C4 H4 119.2
C5 C4 C3 121.7(3)
C3 C4 H4 119.2
C8 C9 H9A 108.9
C8 C9 H9B 108.9
N2 C9 C8 113.3(3)
N2 C9 H9A 108.9
N2 C9 H9B 108.9
H9A C9 H9B 107.7
C15 C14 H14 110.0
C13 C14 C15 111.5(2)
C13 C14 H14 110.0
O5 C14 C15 106.1(3)
O5 C14 C13 109.1(2)
O5 C14 H14 110.0
C14 C13 C12 111.1(2)
C14 C13 H13 106.0
C12 C13 H13 106.0
O3 C13 C14 113.1(2)
O3 C13 C12 113.8(3)
O3 C13 H13 106.0
C13 C12 C11 110.1(3)
C13 C12 H12B 109.6
C13 C12 H12A 109.6
C11 C12 H12B 109.6
C11 C12 H12A 109.6
H12A C12 H12B 108.2
C16 C11 C12 111.3(2)
C16 C11 H11 107.4
C12 C11 H11 107.4
C10 C11 C16 109.9(2)
C10 C11 C12 113.2(3)
C10 C11 H11 107.4
C11 C10 H10B 109.1
C11 C10 H10A 109.1
N2 C10 C11 112.7(2)
N2 C10 H10B 109.1
N2 C10 H10A 109.1
H10A C10 H10B 107.8
C13 O3 C28 116.6(2)
C9 N2 C18 111.1(2)
C9 N2 C10 109.9(2)
C10 N2 C18 113.0(2)
C19 N1 S1 122.8(2)
C1 N1 C19 106.1(2)
C1 N1 S1 114.53(19)
C32 O4 C35 118.1(2)
O2 S1 C20 107.56(14)
O2 S1 N1 107.84(12)
O1 S1 C20 108.92(14)
O1 S1 O2 120.14(13)
O1 S1 N1 105.64(13)
N1 S1 C20 105.88(13)
C3 O8 C27 117.4(3)
C37 O6 C38 115.2(2)
C36 O5 C14 115.5(3)
O6 C38 H38A 109.5
O6 C38 H38C 109.5
O6 C38 H38B 109.5
H38A C38 H38C 109.5
H38A C38 H38B 109.5
H38B C38 H38C 109.5
C30 C31 H31 120.2
C32 C31 C30 119.7(3)
C32 C31 H31 120.2
C31 C30 H30 119.0
C29 C30 C31 122.0(3)
C29 C30 H30 119.0
C30 C29 C28 122.2(3)
C30 C29 C34 117.4(3)
C34 C29 C28 120.4(3)
O3 C28 C29 107.0(2)
O3 C28 H28A 110.3
O3 C28 H28B 110.3
C29 C28 H28A 110.3
C29 C28 H28B 110.3
H28A C28 H28B 108.6
O8 C27 H27C 109.5
O8 C27 H27B 109.5
O8 C27 H27A 109.5
H27B C27 H27C 109.5
H27A C27 H27C 109.5
H27A C27 H27B 109.5
O4 C32 C31 125.3(3)
O4 C32 C33 116.1(3)
C31 C32 C33 118.6(3)
O7 C37 C15 124.6(3)
O7 C37 O6 123.6(3)
O6 C37 C15 111.7(3)
O5 C36 H36C 109.5
O5 C36 H36B 109.5
O5 C36 H36A 109.5
H36B C36 H36C 109.5
H36A C36 H36C 109.5
H36A C36 H36B 109.5
O4 C35 H35C 109.5
O4 C35 H35B 109.5
O4 C35 H35A 109.5
H35B C35 H35C 109.5
H35A C35 H35C 109.5
H35A C35 H35B 109.5
C29 C34 H34 119.3
C33 C34 C29 121.4(3)
C33 C34 H34 119.3
C32 C33 H33 119.5
C34 C33 C32 121.0(3)
C34 C33 H33 119.5
C4 C3 C2 121.2(3)
O8 C3 C4 115.9(3)
O8 C3 C2 122.9(3)
C3 C2 H2 121.8
C1 C2 H2 121.8
C1 C2 C3 116.3(3)
C6 C1 N1 108.4(3)
C6 C1 C2 122.9(3)
C2 C1 N1 128.7(3)

loop_
_geom_bond_atom_site_label_1
_geom_bond_atom_site_label_2
_geom_bond_distance
C41 C42 1.390(4)
C41 C46 1.394(4)
C42 H42 0.9500
C42 C43 1.385(4)
C43 C44 1.403(4)
C44 H44 0.9500
C44 C45 1.387(4)
C45 H45 0.9500
C45 C46 1.396(4)
C46 C47 1.440(4)
C47 C48 1.496(4)
C47 C59 1.346(4)
C48 H48A 0.9900
C48 H48B 0.9900
C48 C49 1.534(4)
C49 H49A 0.9900
C49 H49B 0.9900
C50 H50A 0.9900
C50 H50B 0.9900
C50 C51 1.516(4)
C51 H51 1.0000
C51 C52 1.520(4)
C51 C56 1.540(4)
C52 H52A 0.9900
C52 H52B 0.9900
C52 C53 1.515(4)
C53 H53 1.0000
C53 C54 1.533(4)
C54 H54 1.0000
C54 C55 1.524(4)
C55 H55 1.0000
C55 C56 1.545(4)
C55 C77 1.521(4)
C56 H56 1.0000
C56 C57 1.535(4)
C57 H57A 0.9900
C57 H57B 0.9900
C57 C58 1.529(4)
C58 H58 1.0000
C58 C59 1.517(4)
C60 C61 1.391(4)
C60 C65 1.388(4)
C61 H61 0.9500
C61 C62 1.384(4)
C62 H62 0.9500
C62 C63 1.392(4)
C63 C64 1.390(4)
C63 C66 1.509(4)
C64 H64 0.9500
C64 C65 1.397(4)
C65 H65 0.9500
C66 H66A 0.9800
C66 H66B 0.9800
C66 H66C 0.9800
C67 H67A 0.9800
C67 H67B 0.9800
C67 H67C 0.9800
C68 H68A 0.9900
C68 H68B 0.9900
C68 C69 1.511(4)
C69 C70 1.382(5)
C69 C74 1.388(4)
C70 H70 0.9500
C70 C71 1.379(5)
C71 H71 0.9500
C71 C72 1.393(4)
C72 C73 1.401(4)
C73 H73 0.9500
C73 C74 1.382(5)
C74 H74 0.9500
C75 H75A 0.9800
C75 H75B 0.9800
C75 H75C 0.9800
C76 H76A 0.9800
C76 H76B 0.9800
C76 H76C 0.9800
C78 H78A 0.9800
C78 H78B 0.9800
C78 H78C 0.9800
N3 C41 1.431(4)
N3 C59 1.447(4)
N4 C49 1.463(4)
N4 C50 1.480(4)
N4 C58 1.483(4)
O13 C43 1.376(4)
O13 C67 1.432(4)
O14 C53 1.438(4)
O14 C68 1.415(4)
O15 C72 1.371(4)
O15 C75 1.433(4)
O16 C54 1.429(4)
O16 C76 1.402(4)
O17 C77 1.349(4)
O17 C78 1.438(3)
O18 C77 1.202(4)
S2 C60 1.766(3)
S2 N3 1.694(3)
S2 O11 1.426(2)
S2 O12 1.424(2)
C20 C21 1.389(4)
C20 C25 1.396(4)
C18 C19 1.518(4)
C18 H18 1.0000
C17 C18 1.522(4)
C17 H17A 0.9900
C17 H17B 0.9900
C16 C17 1.537(4)
C16 H16 1.0000
C21 C22 1.394(4)
C21 H21 0.9500
C26 H26A 0.9800
C26 H26C 0.9800
C26 H26B 0.9800
C25 H25 0.9500
C24 C25 1.383(4)
C24 H24 0.9500
C23 C26 1.514(4)
C23 C24 1.391(5)
C22 C23 1.384(5)
C22 H22 0.9500
C15 C16 1.535(4)
C15 C37 1.514(4)
C15 H15 1.0000
C8 C9 1.539(4)
C8 H8B 0.9900
C8 H8A 0.9900
C7 C19 1.349(4)
C7 C8 1.498(4)
C6 C7 1.448(4)
C5 C6 1.398(4)
C5 H5 0.9500
C4 C5 1.377(5)
C4 H4 0.9500
C9 H9A 0.9900
C9 H9B 0.9900
C14 C15 1.523(4)
C14 H14 1.0000
C13 C14 1.518(4)
C13 H13 1.0000
C12 C13 1.525(4)
C12 H12B 0.9900
C12 H12A 0.9900
C11 C16 1.526(4)
C11 C12 1.527(4)
C11 H11 1.0000
C10 C11 1.518(4)
C10 H10B 0.9900
C10 H10A 0.9900
O3 C13 1.433(4)
O3 C28 1.433(4)
N2 C18 1.479(4)
N2 C9 1.465(4)
N2 C10 1.474(4)
N1 C19 1.446(4)
N1 C1 1.438(4)
O4 C32 1.360(4)
O4 C35 1.435(4)
S1 C20 1.757(3)
S1 O2 1.429(2)
S1 O1 1.424(2)
S1 N1 1.679(2)
O8 C27 1.414(4)
O8 C3 1.365(4)
O7 C37 1.193(4)
O6 C38 1.450(4)
O6 C37 1.354(4)
O5 C14 1.441(4)
O5 C36 1.409(4)
C38 H38A 0.9800
C38 H38C 0.9800
C38 H38B 0.9800
C31 C32 1.383(4)
C31 H31 0.9500
C30 C31 1.394(4)
C30 H30 0.9500
C29 C30 1.377(5)
C29 C34 1.396(4)
C28 C29 1.505(4)
C28 H28A 0.9900
C28 H28B 0.9900
C27 H27C 0.9800
C27 H27B 0.9800
C27 H27A 0.9800
C32 C33 1.395(4)
C36 H36C 0.9800
C36 H36B 0.9800
C36 H36A 0.9800
C35 H35C 0.9800
C35 H35B 0.9800
C35 H35A 0.9800
C34 H34 0.9500
C33 C34 1.365(4)
C33 H33 0.9500
C3 C4 1.390(5)
C2 H2 0.9500
C2 C3 1.396(4)
C1 C6 1.388(4)
C1 C2 1.394(4)

loop_
_geom_torsion_atom_site_label_1
_geom_torsion_atom_site_label_2
_geom_torsion_atom_site_label_3
_geom_torsion_atom_site_label_4
_geom_torsion
C41 C42 C43 C44 0.1(4)
C41 C42 C43 O13 -179.5(3)
C41 C46 C47 C48 -177.6(3)
C41 C46 C47 C59 -0.3(3)
C41 N3 C59 C47 -3.0(3)
C41 N3 C59 C58 169.6(3)
C42 C41 C46 C45 -1.3(4)
C42 C41 C46 C47 176.4(3)
C42 C43 C44 C45 -0.5(5)
C43 C44 C45 C46 0.0(4)
C44 C45 C46 C41 0.8(4)
C44 C45 C46 C47 -176.2(3)
C45 C46 C47 C48 -0.3(5)
C45 C46 C47 C59 177.0(3)
C46 C41 C42 C43 0.8(4)
C46 C47 C48 C49 -178.1(3)
C46 C47 C59 C58 -170.6(3)
C46 C47 C59 N3 2.1(3)
C47 C48 C49 N4 -41.0(3)
C48 C47 C59 C58 6.9(5)
C48 C47 C59 N3 179.6(3)
C49 N4 C50 C51 178.6(2)
C49 N4 C58 C57 -177.4(2)
C49 N4 C58 C59 -49.5(3)
C50 C51 C52 C53 176.3(2)
C50 C51 C56 C55 179.4(2)
C50 C51 C56 C57 53.6(3)
C50 N4 C49 C48 -58.4(3)
C50 N4 C58 C57 -55.0(3)
C50 N4 C58 C59 72.9(3)
C51 C52 C53 C54 60.5(3)
C51 C52 C53 O14 -171.9(3)
C51 C56 C57 C58 -56.7(3)
C52 C51 C56 C55 52.4(3)
C52 C51 C56 C57 -73.3(3)
C52 C53 C54 C55 -55.1(3)
C52 C53 C54 O16 -172.3(2)
C53 C54 C55 C56 49.3(3)
C53 C54 C55 C77 173.1(2)
C53 O14 C68 C69 -163.1(2)
C54 C55 C56 C51 -47.9(3)
C54 C55 C56 C57 76.7(3)
C54 C55 C77 O17 171.6(2)
C54 C55 C77 O18 -11.8(4)
C55 C56 C57 C58 178.6(2)
C56 C51 C52 C53 -59.5(3)
C56 C55 C77 O17 -61.6(3)
C56 C55 C77 O18 115.0(3)
C56 C57 C58 C59 -67.9(3)
C56 C57 C58 N4 56.2(3)
C57 C58 C59 C47 140.0(3)
C57 C58 C59 N3 -31.6(4)
C58 N4 C49 C48 66.1(3)
C58 N4 C50 C51 55.9(3)
C59 C47 C48 C49 4.9(4)
C59 N3 C41 C42 -175.2(3)
C59 N3 C41 C46 2.7(3)
C60 C61 C62 C63 0.9(5)
C60 S2 N3 C41 57.2(2)
C60 S2 N3 C59 -65.2(2)
C61 C60 C65 C64 -0.4(5)
C61 C62 C63 C64 0.2(5)
C61 C62 C63 C66 -178.2(3)
C62 C63 C64 C65 -1.4(5)
C63 C64 C65 C60 1.5(5)
C65 C60 C61 C62 -0.8(5)
C66 C63 C64 C65 177.0(3)
C67 O13 C43 C42 0.5(4)
C67 O13 C43 C44 -179.2(3)
C68 C69 C70 C71 173.9(3)
C68 C69 C74 C73 -172.8(3)
C68 O14 C53 C52 -53.0(3)
C68 O14 C53 C54 74.4(3)
C69 C70 C71 C72 -0.3(5)
C70 C69 C74 C73 3.0(5)
C70 C71 C72 C73 1.9(5)
C70 C71 C72 O15 -179.1(3)
C71 C72 C73 C74 -1.0(4)
C72 C73 C74 C69 -1.5(5)
C74 C69 C70 C71 -2.1(5)
C75 O15 C72 C71 -1.7(4)
C75 O15 C72 C73 177.4(3)
C76 O16 C54 C53 -93.3(3)
C76 O16 C54 C55 146.1(3)
C77 C55 C56 C51 -172.2(3)
C77 C55 C56 C57 -47.7(3)
C78 O17 C77 C55 174.3(2)
C78 O17 C77 O18 -2.4(4)
N3 C41 C42 C43 178.4(3)
N3 C41 C46 C45 -179.3(2)
N3 C41 C46 C47 -1.6(3)
N3 S2 C60 C61 92.2(3)
N3 S2 C60 C65 -86.3(3)
N4 C50 C51 C52 71.8(3)
N4 C50 C51 C56 -53.8(3)
N4 C58 C59 C47 15.7(4)
N4 C58 C59 N3 -155.9(2)
O11 S2 C60 C61 -21.5(3)
O11 S2 C60 C65 160.0(2)
O11 S2 N3 C41 172.4(2)
O11 S2 N3 C59 50.0(2)
O12 S2 C60 C61 -154.1(2)
O12 S2 C60 C65 27.4(3)
O12 S2 N3 C41 -58.6(2)
O12 S2 N3 C59 179.1(2)
O13 C43 C44 C45 179.1(3)
O14 C53 C54 C55 175.7(2)
O14 C53 C54 O16 58.5(3)
O14 C68 C69 C70 166.7(3)
O14 C68 C69 C74 -17.5(4)
O15 C72 C73 C74 179.9(3)
O16 C54 C55 C56 169.6(2)
O16 C54 C55 C77 -66.5(3)
S2 C60 C61 C62 -179.2(2)
S2 C60 C65 C64 178.0(2)
S2 N3 C41 C42 56.4(4)
S2 N3 C41 C46 -125.8(2)
S2 N3 C59 C47 123.6(2)
S2 N3 C59 C58 -63.8(3)
C19 C7 C8 C9 10.2(4)
C19 N1 C1 C6 0.8(3)
C19 N1 C1 C2 -178.0(3)
C20 C21 C22 C23 -0.5(5)
C20 S1 N1 C19 -78.4(2)
C20 S1 N1 C1 52.7(2)
C18 N2 C9 C8 65.9(3)
C18 N2 C10 C11 58.6(3)
C17 C18 C19 C7 143.5(3)
C17 C18 C19 N1 -31.2(4)
C16 C17 C18 C19 -68.4(3)
C16 C17 C18 N2 56.3(3)
C16 C15 C37 O7 -69.9(4)
C16 C15 C37 O6 106.0(3)
C16 C11 C12 C13 -59.2(3)
C21 C20 C25 C24 0.0(4)
C21 C22 C23 C26 179.1(3)
C21 C22 C23 C24 0.1(5)
C26 C23 C24 C25 -178.6(3)
C25 C20 C21 C22 0.5(4)
C23 C24 C25 C20 -0.5(5)
C22 C23 C24 C25 0.5(5)
C15 C16 C17 C18 179.6(2)
C8 C7 C19 C18 0.5(5)
C8 C7 C19 N1 176.0(3)
C7 C8 C9 N2 -42.4(4)
C6 C7 C19 C18 -176.5(3)
C6 C7 C19 N1 -0.9(3)
C6 C7 C8 C9 -173.4(3)
C6 C1 C2 C3 1.2(5)
C5 C6 C7 C19 179.9(3)
C5 C6 C7 C8 3.1(6)
C4 C5 C6 C7 -178.6(3)
C4 C5 C6 C1 -0.3(5)
C9 N2 C18 C19 -50.6(3)
C9 N2 C18 C17 179.0(3)
C9 N2 C10 C11 -176.7(2)
C14 C15 C16 C17 77.1(3)
C14 C15 C16 C11 -46.8(4)
C14 C15 C37 O7 159.7(3)
C14 C15 C37 O6 -24.4(4)
C13 C14 C15 C16 47.8(4)
C13 C14 C15 C37 174.8(3)
C13 O3 C28 C29 -175.4(2)
C12 C13 C14 C15 -53.9(3)
C12 C13 C14 O5 -170.8(3)
C12 C11 C16 C17 -73.7(3)
C12 C11 C16 C15 51.7(3)
C11 C16 C17 C18 -55.5(3)
C11 C12 C13 C14 60.3(3)
C11 C12 C13 O3 -170.6(2)
C10 C11 C16 C17 52.5(3)
C10 C11 C16 C15 178.0(3)
C10 C11 C12 C13 176.5(2)
C10 N2 C18 C19 73.4(3)
C10 N2 C18 C17 -57.0(3)
C10 N2 C9 C8 -59.8(3)
O3 C13 C14 C15 176.6(3)
O3 C13 C14 O5 59.8(3)
O3 C28 C29 C30 -119.7(3)
O3 C28 C29 C34 59.5(4)
O2 S1 C20 C21 136.6(2)
O2 S1 C20 C25 -40.0(3)
O2 S1 N1 C19 36.5(3)
O2 S1 N1 C1 167.6(2)
O1 S1 C20 C21 4.9(3)
O1 S1 C20 C25 -171.7(2)
O1 S1 N1 C19 166.1(2)
O1 S1 N1 C1 -62.8(2)
N2 C18 C19 C7 19.2(4)
N2 C18 C19 N1 -155.4(3)
N2 C10 C11 C16 -55.0(3)
N2 C10 C11 C12 70.1(3)
N1 S1 C20 C21 -108.3(2)
N1 S1 C20 C25 75.1(3)
N1 C1 C6 C7 -1.4(3)
N1 C1 C6 C5 179.9(3)
N1 C1 C2 C3 179.8(3)
O4 C32 C33 C34 179.2(3)
S1 C20 C21 C22 -176.0(2)
S1 C20 C25 C24 176.6(2)
S1 N1 C19 C18 -50.2(4)
S1 N1 C19 C7 134.5(2)
S1 N1 C1 C6 -137.9(2)
S1 N1 C1 C2 43.3(4)
O8 C3 C4 C5 178.1(3)
O5 C14 C15 C16 166.5(2)
O5 C14 C15 C37 -66.5(3)
C38 O6 C37 C15 -174.3(2)
C38 O6 C37 O7 1.6(4)
C31 C32 C33 C34 -1.4(5)
C30 C31 C32 O4 179.9(3)
C30 C31 C32 C33 0.6(5)
C30 C29 C34 C33 -0.4(5)
C29 C30 C31 C32 0.3(5)
C28 O3 C13 C14 78.6(3)
C28 O3 C13 C12 -49.5(3)
C28 C29 C30 C31 178.8(3)
C28 C29 C34 C33 -179.6(3)
C27 O8 C3 C4 -176.5(3)
C27 O8 C3 C2 3.5(4)
C32 C33 C34 C29 1.3(5)
C37 C15 C16 C17 -52.8(3)
C37 C15 C16 C11 -176.7(2)
C36 O5 C14 C15 128.9(3)
C36 O5 C14 C13 -110.9(3)
C35 O4 C32 C31 2.1(4)
C35 O4 C32 C33 -178.5(3)
C34 C29 C30 C31 -0.4(5)
C3 C4 C5 C6 1.8(5)
C2 C3 C4 C5 -1.9(5)
C2 C1 C6 C7 177.5(3)
C2 C1 C6 C5 -1.2(5)
C1 C6 C7 C19 1.5(4)
C1 C6 C7 C8 -175.3(3)
C1 N1 C19 C18 175.4(3)
C1 N1 C19 C7 0.1(3)
C1 C2 C3 C4 0.3(5)
C1 C2 C3 O8 -179.6(3)
